data_1520303
loop_
_publ_author_name
'Shields, Jason D.'
'Gray, Erin E.'
'Doyle, Abigail G.'

_publ_section_title
;
 A modular, air-stable nickel precatalyst.
;
_journal_issue 9
_journal_name_full 'Organic letters'
_journal_page_first 2166
_journal_page_last 2169
_journal_paper_doi 10.1021/acs.orglett.5b00766
_journal_volume 17
_journal_year 2015
_chemical_formula_sum 'C13 H23 Cl N2 Ni'
_chemical_formula_weight 301.49
_chemical_name_systematic
; 
 ? 
;
_space_group_IT_number 14
_symmetry_space_group_name_Hall '-P 2yn'
_symmetry_space_group_name_H-M 'P 1 21/n 1'
_atom_sites_solution_hydrogens geom
_atom_sites_solution_primary direct
_atom_sites_solution_secondary difmap
_audit_creation_method SHELXL-97
_cell_angle_alpha 90.00
_cell_angle_beta 118.363(2)
_cell_angle_gamma 90.00
_cell_formula_units_Z 4
_cell_length_a 11.1164(6)
_cell_length_b 12.6843(7)
_cell_length_c 11.5897(7)
_cell_measurement_temperature 100(2)
_cell_volume 1438.02(14)
_computing_structure_refinement 'SHELXL-97 (Sheldrick, 1997)'
_computing_structure_solution 'SHELXS-97 (Sheldrick, 1990)'
_diffrn_ambient_temperature 100(2)
_diffrn_measured_fraction_theta_full 1.000
_diffrn_measured_fraction_theta_max 1.000
_diffrn_radiation_monochromator graphite
_diffrn_radiation_source 'fine-focus sealed tube'
_diffrn_radiation_type MoK\a
_diffrn_radiation_wavelength 0.71073
_diffrn_reflns_av_R_equivalents 0.0259
_diffrn_reflns_av_sigmaI/netI 0.0141
_diffrn_reflns_limit_h_max 17
_diffrn_reflns_limit_h_min -17
_diffrn_reflns_limit_k_max 20
_diffrn_reflns_limit_k_min -20
_diffrn_reflns_limit_l_max 18
_diffrn_reflns_limit_l_min -18
_diffrn_reflns_number 66220
_diffrn_reflns_theta_full 34.33
_diffrn_reflns_theta_max 34.33
_diffrn_reflns_theta_min 2.56
_exptl_absorpt_coefficient_mu 1.516
_exptl_crystal_density_diffrn 1.393
_exptl_crystal_density_method 'not measured'
_exptl_crystal_F_000 640
_refine_diff_density_max 2.051
_refine_diff_density_min -0.621
_refine_diff_density_rms 0.114
_refine_ls_extinction_method none
_refine_ls_goodness_of_fit_ref 1.394
_refine_ls_hydrogen_treatment mixed
_refine_ls_matrix_type full
_refine_ls_number_parameters 159
_refine_ls_number_reflns 6024
_refine_ls_number_restraints 0
_refine_ls_restrained_S_all 1.394
_refine_ls_R_factor_all 0.0583
_refine_ls_R_factor_gt 0.0502
_refine_ls_shift/su_max 0.277
_refine_ls_shift/su_mean 0.004
_refine_ls_structure_factor_coef Fsqd
_refine_ls_weighting_details 'calc w=1/[\s^2^(Fo^2^)+(0.0379P)^2^+1.5888P] where P=(Fo^2^+2Fc^2^)/3'
_refine_ls_weighting_scheme calc
_refine_ls_wR_factor_gt 0.1216
_refine_ls_wR_factor_ref 0.1258
_reflns_number_gt 5316
_reflns_number_total 6024
_reflns_threshold_expression >2sigma(I)
_cod_data_source_file ol5b00766_si_002.cif
_cod_data_source_block mo_pdjjs1a_0m
_cod_original_cell_volume 1438.01(14)
_cod_database_code 1520303

loop_
_symmetry_equiv_pos_as_xyz
'x, y, z'
'-x+1/2, y+1/2, -z+1/2'
'-x, -y, -z'
'x-1/2, -y-1/2, z-1/2'

loop_
_atom_site_label
_atom_site_type_symbol
_atom_site_fract_x
_atom_site_fract_y
_atom_site_fract_z
_atom_site_U_iso_or_equiv
_atom_site_adp_type
_atom_site_occupancy
_atom_site_symmetry_multiplicity
_atom_site_calc_flag
_atom_site_refinement_flags
Ni1 Ni 0.92822(2) 0.131498(19) 0.76989(2) 0.01736(7) Uani 1 1 d .
Cl1 Cl 1.01779(6) 0.22932(5) 0.94508(5) 0.02957(12) Uani 1 1 d .
N1 N 0.77156(17) 0.08447(16) 0.80504(17) 0.0238(3) Uani 1 1 d .
C1 C 0.6827(3) 0.1757(3) 0.7855(3) 0.0378(6) Uani 1 1 d .
H1A H 0.6530 0.2053 0.6980 0.057 Uiso 1 1 calc R
H1B H 0.7332 0.2293 0.8520 0.057 Uiso 1 1 calc R
H1C H 0.6025 0.1533 0.7934 0.057 Uiso 1 1 calc R
N2 N 0.84185(18) 0.04323(16) 0.61113(19) 0.0264(4) Uani 1 1 d .
C2 C 0.8128(2) 0.0416(2) 0.9361(2) 0.0299(4) Uani 1 1 d .
H2A H 0.7312 0.0221 0.9431 0.045 Uiso 1 1 calc R
H2B H 0.8646 0.0950 1.0024 0.045 Uiso 1 1 calc R
H2C H 0.8700 -0.0209 0.9505 0.045 Uiso 1 1 calc R
C3A C 0.6992(2) -0.0030(2) 0.7102(3) 0.0335(5) Uani 1 1 d .
H3AA H 0.6041 -0.0090 0.6954 0.040 Uiso 1 1 calc R
H3AB H 0.7464 -0.0708 0.7462 0.040 Uiso 1 1 calc R
C4A C 0.6990(2) 0.0206(2) 0.5841(3) 0.0345(5) Uani 1 1 d .
H4AA H 0.6623 -0.0404 0.5240 0.041 Uiso 1 1 calc R
H4AB H 0.6400 0.0824 0.5414 0.041 Uiso 1 1 calc R
C5 C 0.9217(3) -0.0544(2) 0.6334(3) 0.0428(7) Uani 1 1 d .
H5A H 0.8705 -0.1041 0.5620 0.064 Uiso 1 1 calc R
H5B H 0.9386 -0.0859 0.7170 0.064 Uiso 1 1 calc R
H5C H 1.0092 -0.0380 0.6362 0.064 Uiso 1 1 calc R
C6 C 0.8252(4) 0.0949(3) 0.4886(3) 0.0471(7) Uani 1 1 d .
H6A H 0.7781 0.0466 0.4144 0.071 Uiso 1 1 calc R
H6B H 0.9154 0.1125 0.4982 0.071 Uiso 1 1 calc R
H6C H 0.7712 0.1595 0.4727 0.071 Uiso 1 1 calc R
C7A C 1.07628(19) 0.17051(16) 0.73907(19) 0.0209(3) Uani 1 1 d .
C8A C 1.1927(2) 0.10618(18) 0.7834(2) 0.0249(4) Uani 1 1 d .
H8A H 1.1971 0.0433 0.8298 0.030 Uiso 1 1 calc R
C9A C 1.3023(2) 0.13197(19) 0.7612(2) 0.0284(4) Uani 1 1 d .
H9A H 1.3797 0.0869 0.7921 0.034 Uiso 1 1 calc R
C10A C 1.2976(2) 0.2233(2) 0.6941(2) 0.0305(4) Uani 1 1 d .
H10A H 1.3712 0.2408 0.6778 0.037 Uiso 1 1 calc R
C11A C 1.1846(2) 0.28934(19) 0.6508(2) 0.0297(4) Uani 1 1 d .
H11A H 1.1816 0.3521 0.6047 0.036 Uiso 1 1 calc R
C12A C 1.0748(2) 0.26458(17) 0.6742(2) 0.0246(4) Uani 1 1 d .
C13A C 0.9584(3) 0.3407(2) 0.6309(3) 0.0378(5) Uani 1 1 d .
H13A H 0.9811 0.4057 0.5999 0.057 Uiso 1 1 calc R
H13B H 0.9417 0.3568 0.7048 0.057 Uiso 1 1 calc R
H13C H 0.8760 0.3093 0.5596 0.057 Uiso 1 1 calc R

loop_
_atom_site_aniso_label
_atom_site_aniso_U_11
_atom_site_aniso_U_22
_atom_site_aniso_U_33
_atom_site_aniso_U_23
_atom_site_aniso_U_13
_atom_site_aniso_U_12
Ni1 0.01742(11) 0.01779(11) 0.01879(11) -0.00378(8) 0.01017(8) -0.00080(8)
Cl1 0.0329(2) 0.0321(3) 0.0264(2) -0.01322(19) 0.0162(2) -0.0082(2)
N1 0.0159(6) 0.0361(9) 0.0196(7) -0.0005(6) 0.0086(6) 0.0006(6)
C1 0.0272(10) 0.0553(16) 0.0348(12) 0.0187(11) 0.0180(9) 0.0222(11)
N2 0.0206(7) 0.0329(9) 0.0304(9) -0.0143(7) 0.0158(7) -0.0064(6)
C2 0.0234(9) 0.0360(11) 0.0300(10) 0.0086(9) 0.0125(8) 0.0008(8)
C3A 0.0249(9) 0.0402(12) 0.0349(11) -0.0038(10) 0.0138(9) -0.0059(9)
C4A 0.0249(10) 0.0442(14) 0.0341(11) -0.0110(10) 0.0137(9) -0.0057(9)
C5 0.0319(11) 0.0333(12) 0.0586(17) -0.0248(12) 0.0178(12) -0.0040(10)
C6 0.0581(18) 0.0569(18) 0.0262(11) -0.0173(12) 0.0199(12) -0.0152(15)
C7A 0.0194(7) 0.0233(8) 0.0204(8) -0.0041(6) 0.0099(6) -0.0023(6)
C8A 0.0207(8) 0.0261(9) 0.0279(9) 0.0002(7) 0.0116(7) 0.0017(7)
C9A 0.0204(8) 0.0316(10) 0.0334(11) -0.0002(8) 0.0129(8) 0.0028(7)
C10A 0.0244(9) 0.0332(11) 0.0353(11) -0.0026(9) 0.0155(8) -0.0048(8)
C11A 0.0299(10) 0.0272(10) 0.0339(11) -0.0015(8) 0.0168(9) -0.0020(8)
C12A 0.0247(9) 0.0229(8) 0.0262(9) 0.0011(7) 0.0122(7) 0.0028(7)
C13A 0.0377(12) 0.0349(12) 0.0443(14) 0.0105(11) 0.0223(11) 0.0122(10)

loop_
_atom_type_symbol
_atom_type_description
_atom_type_scat_dispersion_real
_atom_type_scat_dispersion_imag
_atom_type_scat_source
C C 0.0033 0.0016 'International Tables Vol C Tables 4.2.6.8 and 6.1.1.4'
H H 0.0000 0.0000 'International Tables Vol C Tables 4.2.6.8 and 6.1.1.4'
N N 0.0061 0.0033 'International Tables Vol C Tables 4.2.6.8 and 6.1.1.4'
Cl Cl 0.1484 0.1585 'International Tables Vol C Tables 4.2.6.8 and 6.1.1.4'
Ni Ni 0.3393 1.1124 'International Tables Vol C Tables 4.2.6.8 and 6.1.1.4'

loop_
_geom_angle_atom_site_label_1
_geom_angle_atom_site_label_2
_geom_angle_atom_site_label_3
_geom_angle
C7A Ni1 N2 93.07(8)
C7A Ni1 N1 178.06(8)
N2 Ni1 N1 86.41(7)
C7A Ni1 Cl1 88.50(6)
N2 Ni1 Cl1 178.31(5)
N1 Ni1 Cl1 92.05(5)
C1 N1 C2 107.95(18)
C1 N1 C3A 112.5(2)
C2 N1 C3A 106.26(19)
C1 N1 Ni1 108.19(16)
C2 N1 Ni1 115.82(13)
C3A N1 Ni1 106.22(14)
N1 C1 H1A 109.5
N1 C1 H1B 109.5
H1A C1 H1B 109.5
N1 C1 H1C 109.5
H1A C1 H1C 109.5
H1B C1 H1C 109.5
C5 N2 C4A 111.6(2)
C5 N2 C6 109.1(2)
C4A N2 C6 104.2(2)
C5 N2 Ni1 109.14(16)
C4A N2 Ni1 107.65(14)
C6 N2 Ni1 115.08(16)
N1 C2 H2A 109.5
N1 C2 H2B 109.5
H2A C2 H2B 109.5
N1 C2 H2C 109.5
H2A C2 H2C 109.5
H2B C2 H2C 109.5
N1 C3A C4A 108.7(2)
N1 C3A H3AA 110.0
C4A C3A H3AA 110.0
N1 C3A H3AB 110.0
C4A C3A H3AB 109.9
H3AA C3A H3AB 108.3
N2 C4A C3A 109.1(2)
N2 C4A H4AA 109.9
C3A C4A H4AA 109.9
N2 C4A H4AB 109.9
C3A C4A H4AB 109.9
H4AA C4A H4AB 108.3
N2 C5 H5A 109.5
N2 C5 H5B 109.5
H5A C5 H5B 109.5
N2 C5 H5C 109.5
H5A C5 H5C 109.5
H5B C5 H5C 109.5
N2 C6 H6A 109.5
N2 C6 H6B 109.5
H6A C6 H6B 109.5
N2 C6 H6C 109.5
H6A C6 H6C 109.5
H6B C6 H6C 109.5
C8A C7A C12A 117.60(18)
C8A C7A Ni1 120.53(16)
C12A C7A Ni1 121.86(15)
C9A C8A C7A 121.9(2)
C9A C8A H8A 119.0
C7A C8A H8A 119.0
C10A C9A C8A 119.8(2)
C10A C9A H9A 120.1
C8A C9A H9A 120.1
C9A C10A C11A 119.6(2)
C9A C10A H10A 120.2
C11A C10A H10A 120.2
C10A C11A C12A 120.9(2)
C10A C11A H11A 119.5
C12A C11A H11A 119.5
C11A C12A C7A 120.11(19)
C11A C12A C13A 118.9(2)
C7A C12A C13A 121.0(2)
C12A C13A H13A 109.5
C12A C13A H13B 109.5
H13A C13A H13B 109.5
C12A C13A H13C 109.5
H13A C13A H13C 109.5
H13B C13A H13C 109.5

loop_
_geom_bond_atom_site_label_1
_geom_bond_atom_site_label_2
_geom_bond_distance
Ni1 C7A 1.9079(19)
Ni1 N2 1.9703(18)
Ni1 N1 2.0563(17)
Ni1 Cl1 2.1755(6)
N1 C1 1.467(3)
N1 C2 1.467(3)
N1 C3A 1.499(3)
C1 H1A 0.9800
C1 H1B 0.9800
C1 H1C 0.9800
N2 C5 1.473(3)
N2 C4A 1.493(3)
N2 C6 1.494(4)
C2 H2A 0.9800
C2 H2B 0.9800
C2 H2C 0.9800
C3A C4A 1.491(4)
C3A H3AA 0.9900
C3A H3AB 0.9900
C4A H4AA 0.9900
C4A H4AB 0.9900
C5 H5A 0.9800
C5 H5B 0.9800
C5 H5C 0.9800
C6 H6A 0.9800
C6 H6B 0.9800
C6 H6C 0.9800
C7A C8A 1.405(3)
C7A C12A 1.406(3)
C8A C9A 1.398(3)
C8A H8A 0.9500
C9A C10A 1.382(3)
C9A H9A 0.9500
C10A C11A 1.390(3)
C10A H10A 0.9500
C11A C12A 1.407(3)
C11A H11A 0.9500
C12A C13A 1.497(3)
C13A H13A 0.9800
C13A H13B 0.9800
C13A H13C 0.9800

loop_
_geom_torsion_atom_site_label_1
_geom_torsion_atom_site_label_2
_geom_torsion_atom_site_label_3
_geom_torsion_atom_site_label_4
_geom_torsion
C7A Ni1 N1 C1 175(2)
N2 Ni1 N1 C1 -110.34(16)
Cl1 Ni1 N1 C1 68.98(15)
C7A Ni1 N1 C2 54(2)
N2 Ni1 N1 C2 128.37(18)
Cl1 Ni1 N1 C2 -52.30(17)
C7A Ni1 N1 C3A -64(2)
N2 Ni1 N1 C3A 10.68(15)
Cl1 Ni1 N1 C3A -170.00(14)
C7A Ni1 N2 C5 73.48(19)
N1 Ni1 N2 C5 -104.65(18)
Cl1 Ni1 N2 C5 -128(2)
C7A Ni1 N2 C4A -165.26(18)
N1 Ni1 N2 C4A 16.61(17)
Cl1 Ni1 N2 C4A -7(2)
C7A Ni1 N2 C6 -49.6(2)
N1 Ni1 N2 C6 132.3(2)
Cl1 Ni1 N2 C6 109(2)
C1 N1 C3A C4A 82.1(2)
C2 N1 C3A C4A -159.9(2)
Ni1 N1 C3A C4A -36.1(2)
C5 N2 C4A C3A 78.1(3)
C6 N2 C4A C3A -164.3(2)
Ni1 N2 C4A C3A -41.6(2)
N1 C3A C4A N2 52.3(3)
N2 Ni1 C7A C8A -85.98(18)
N1 Ni1 C7A C8A -12(2)
Cl1 Ni1 C7A C8A 94.65(16)
N2 Ni1 C7A C12A 95.28(18)
N1 Ni1 C7A C12A 170(2)
Cl1 Ni1 C7A C12A -84.09(16)
C12A C7A C8A C9A -1.9(3)
Ni1 C7A C8A C9A 179.32(17)
C7A C8A C9A C10A 0.2(4)
C8A C9A C10A C11A 0.8(4)
C9A C10A C11A C12A 0.0(4)
C10A C11A C12A C7A -1.8(3)
C10A C11A C12A C13A 177.3(2)
C8A C7A C12A C11A 2.7(3)
Ni1 C7A C12A C11A -178.57(17)
C8A C7A C12A C13A -176.4(2)
Ni1 C7A C12A C13A 2.4(3)
